data_4346625
loop_
_publ_author_name
'Seow, Celestine'
'Yim, Wai-Leung'
'Li, Yongxin'
'Ganguly, Rakesh'
'So, Cheuk-Wai'

_publ_section_title
;
 Synthesis of an N-Heterocyclic-Carbene-Stabilized Siladiimide.
;
_journal_issue 1
_journal_name_full 'Inorganic chemistry'
_journal_page_first 4
_journal_page_last 6
_journal_paper_doi 10.1021/acs.inorgchem.5b01818
_journal_volume 55
_journal_year 2016
_chemical_formula_sum 'C78 H106 N6 Si'
_chemical_formula_weight 1155.77
_space_group_crystal_system monoclinic
_space_group_IT_number 14
_space_group_name_Hall '-P 2ybc'
_space_group_name_H-M_alt 'P 1 21/c 1'
_atom_sites_solution_hydrogens geom
_cell_angle_alpha 90
_cell_angle_beta 110.043(4)
_cell_angle_gamma 90
_cell_formula_units_Z 4
_cell_length_a 15.153(2)
_cell_length_b 23.334(3)
_cell_length_c 20.830(3)
_cell_measurement_reflns_used 2634
_cell_measurement_temperature 103.(2)
_cell_measurement_theta_max 18.0230
_cell_measurement_theta_min 2.7169
_cell_volume 6919.0(16)
_computing_cell_refinement 'SAINT V8.34A (Bruker AXS Inc., 2013)'
_computing_data_collection 'APEX2 (Bruker AXS Inc., 2013)'
_computing_data_reduction 'SAINT V8.34A (Bruker AXS Inc., 2013)'
_computing_molecular_graphics 'XP (Bruker AXS Inc., 2014)'
_computing_publication_material 'APEX3 (Bruker AXS Inc., 2015)'
_computing_structure_refinement 'SHELXL-2014/7 (Sheldrick, 2014)'
_computing_structure_solution 'SHELXT (Bruker AXS Inc., 2014)'
_diffrn_ambient_temperature 103.(2)
_diffrn_detector_area_resol_mean 8.3333
_diffrn_measured_fraction_theta_full 0.996
_diffrn_measured_fraction_theta_max 0.996
_diffrn_measurement_device_type 'CCD area detector'
_diffrn_measurement_method 'phi and omega scans'
_diffrn_radiation_monochromator graphite
_diffrn_radiation_type MoK\a
_diffrn_radiation_wavelength 0.71073
_diffrn_reflns_av_R_equivalents 0.1880
_diffrn_reflns_av_unetI/netI 0.1306
_diffrn_reflns_limit_h_max 17
_diffrn_reflns_limit_h_min -17
_diffrn_reflns_limit_k_max 27
_diffrn_reflns_limit_k_min -27
_diffrn_reflns_limit_l_max 24
_diffrn_reflns_limit_l_min -24
_diffrn_reflns_number 86762
_diffrn_reflns_theta_full 24.99
_diffrn_reflns_theta_max 24.99
_diffrn_reflns_theta_min 2.22
_diffrn_source 'fine-focus sealed tube'
_exptl_absorpt_coefficient_mu 0.080
_exptl_absorpt_correction_T_max 0.99
_exptl_absorpt_correction_T_min 0.73
_exptl_absorpt_correction_type multi-scan
_exptl_absorpt_process_details 'SADABS V2014/5 (Bruker AXS Inc.)'
_exptl_crystal_colour yellow
_exptl_crystal_density_diffrn 1.109
_exptl_crystal_density_method 'not measured'
_exptl_crystal_description block
_exptl_crystal_F_000 2520
_exptl_crystal_size_max 0.220
_exptl_crystal_size_mid 0.180
_exptl_crystal_size_min 0.140
_refine_diff_density_max 0.302
_refine_diff_density_min -0.392
_refine_ls_extinction_method none
_refine_ls_goodness_of_fit_ref 1.014
_refine_ls_hydrogen_treatment constr
_refine_ls_matrix_type full
_refine_ls_number_parameters 903
_refine_ls_number_reflns 12115
_refine_ls_number_restraints 569
_refine_ls_restrained_S_all 0.990
_refine_ls_R_factor_all 0.1515
_refine_ls_R_factor_gt 0.0699
_refine_ls_shift/su_max 0.002
_refine_ls_shift/su_mean 0.000
_refine_ls_structure_factor_coef Fsqd
_refine_ls_weighting_details 'w=1/[\s^2^(Fo^2^)+(0.0990P)^2^] where P=(Fo^2^+2Fc^2^)/3'
_refine_ls_weighting_scheme calc
_refine_ls_wR_factor_gt 0.1665
_refine_ls_wR_factor_ref 0.2093
_reflns_number_gt 6465
_reflns_number_total 12115
_reflns_threshold_expression 'I > 2\s(I)'
_cod_data_source_file ic5b01818_si_001.cif
_cod_data_source_block I
_cod_original_cell_volume 6919.0(18)
_cod_database_code 4346625

loop_
_space_group_symop_operation_xyz
'x, y, z'
'-x, y+1/2, -z+1/2'
'-x, -y, -z'
'x, -y-1/2, z-1/2'

loop_
_atom_site_type_symbol
_atom_site_label
_atom_site_fract_x
_atom_site_fract_y
_atom_site_fract_z
_atom_site_U_iso_or_equiv
_atom_site_adp_type
_atom_site_calc_flag
_atom_site_refinement_flags_adp
_atom_site_refinement_flags_occupancy
_atom_site_refinement_flags_posn
_atom_site_occupancy
_atom_site_disorder_assembly
_atom_site_disorder_group
Si Si1 0.08168(7) 0.37127(4) 0.74013(5) 0.0202(3) Uani d . . . 1.0 . .
C C1 0.2135(3) 0.45342(15) 0.8114(2) 0.0250(9) Uani d . . . 1.0 . .
C C2 0.2285(3) 0.51092(15) 0.7939(2) 0.0312(10) Uani d . . . 1.0 . .
C C3 0.1512(3) 0.54347(16) 0.7407(2) 0.0321(10) Uani d . . . 1.0 . .
H H3 0.0902 0.5249 0.737 0.038 Uiso calc U . R 1.0 . .
C C4 0.1624(3) 0.53982(17) 0.6713(2) 0.0440(12) Uani d . . . 1.0 . .
H H4A 0.2232 0.5561 0.674 0.066 Uiso calc U . R 1.0 . .
H H4B 0.1118 0.5614 0.6379 0.066 Uiso calc U . R 1.0 . .
H H4C 0.1594 0.4996 0.6571 0.066 Uiso calc U . R 1.0 . .
C C5 0.1450(3) 0.60737(17) 0.7593(3) 0.0485(13) Uani d . . . 1.0 . .
H H5A 0.1424 0.6101 0.8056 0.073 Uiso calc U . R 1.0 . .
H H5B 0.0882 0.6245 0.7267 0.073 Uiso calc U . R 1.0 . .
H H5C 0.2004 0.6279 0.7574 0.073 Uiso calc U . R 1.0 . .
C C6 0.3155(3) 0.53639(17) 0.8256(2) 0.0405(11) Uani d . . . 1.0 . .
H H6 0.3251 0.5746 0.8136 0.049 Uiso calc U . R 1.0 . .
C C7 0.3886(3) 0.50811(19) 0.8740(2) 0.0429(12) Uani d . . . 1.0 . .
H H7 0.4483 0.5259 0.8933 0.052 Uiso calc U . R 1.0 . .
C C8 0.3732(3) 0.45334(18) 0.8938(2) 0.0367(11) Uani d . . . 1.0 . .
H H8 0.4221 0.4342 0.9285 0.044 Uiso calc U . R 1.0 . .
C C9 0.2873(3) 0.42593(15) 0.86352(19) 0.0272(9) Uani d . . . 1.0 . .
C C10 0.2753(3) 0.36552(15) 0.8869(2) 0.0281(9) Uani d . . . 1.0 . .
H H10 0.207 0.3558 0.8674 0.034 Uiso calc U . R 1.0 . .
C C11 0.3044(3) 0.36137(18) 0.9642(2) 0.0401(11) Uani d . . . 1.0 . .
H H11A 0.3716 0.3696 0.9849 0.06 Uiso calc U . R 1.0 . .
H H11B 0.2916 0.3226 0.977 0.06 Uiso calc U . R 1.0 . .
H H11C 0.2686 0.3892 0.9806 0.06 Uiso calc U . R 1.0 . .
C C12 0.3287(3) 0.32122(17) 0.8597(2) 0.0415(12) Uani d . . . 1.0 . .
H H12A 0.3052 0.3221 0.8097 0.062 Uiso calc U . R 1.0 . .
H H12B 0.3192 0.2829 0.8755 0.062 Uiso calc U . R 1.0 . .
H H12C 0.3959 0.3304 0.8767 0.062 Uiso calc U . R 1.0 . .
C C13 0.1611(3) 0.29139(14) 0.67408(18) 0.0213(8) Uani d . . . 1.0 . .
C C14 0.1902(3) 0.31838(14) 0.62382(19) 0.0223(9) Uani d . . . 1.0 . .
C C15 0.1602(3) 0.37959(15) 0.6018(2) 0.0254(9) Uani d . . . 1.0 . .
H H15 0.1585 0.4005 0.6433 0.031 Uiso calc U . R 1.0 . .
C C16 0.0620(3) 0.38231(17) 0.5493(2) 0.0368(11) Uani d . . . 1.0 . .
H H16A 0.0623 0.3659 0.5061 0.055 Uiso calc U . R 1.0 . .
H H16B 0.0413 0.4223 0.5421 0.055 Uiso calc U . R 1.0 . .
H H16C 0.0188 0.3605 0.5659 0.055 Uiso calc U . R 1.0 . .
C C17 0.2294(3) 0.41169(16) 0.5757(2) 0.0337(10) Uani d . . . 1.0 . .
H H17A 0.2925 0.4099 0.6102 0.051 Uiso calc U . R 1.0 . .
H H17B 0.2099 0.4518 0.567 0.051 Uiso calc U . R 1.0 . .
H H17C 0.2301 0.3939 0.5333 0.051 Uiso calc U . R 1.0 . .
C C18 0.2480(3) 0.28872(15) 0.59591(19) 0.0247(9) Uani d . . . 1.0 . .
H H18 0.2657 0.3065 0.5611 0.03 Uiso calc U . R 1.0 . .
C C19 0.2808(3) 0.23367(15) 0.61729(19) 0.0251(9) Uani d . . . 1.0 . .
H H19 0.3195 0.2138 0.5972 0.03 Uiso calc U . R 1.0 . .
C C20 0.2553(3) 0.20878(15) 0.66874(19) 0.0252(9) Uani d . . . 1.0 . .
H H20 0.2784 0.1716 0.6844 0.03 Uiso calc U . R 1.0 . .
C C21 0.1975(3) 0.23592(15) 0.69807(19) 0.0226(9) Uani d . . . 1.0 . .
C C22 0.1738(3) 0.20793(15) 0.75616(19) 0.0259(9) Uani d . . . 1.0 . .
H H22 0.1693 0.2393 0.7876 0.031 Uiso calc U . R 1.0 . .
C C23 0.2485(3) 0.16603(16) 0.7985(2) 0.0331(10) Uani d . . . 1.0 . .
H H23A 0.2496 0.1323 0.7708 0.05 Uiso calc U . R 1.0 . .
H H23B 0.2338 0.1542 0.8388 0.05 Uiso calc U . R 1.0 . .
H H23C 0.3102 0.1847 0.813 0.05 Uiso calc U . R 1.0 . .
C C24 0.0786(3) 0.17890(17) 0.7298(2) 0.0366(11) Uani d . . . 1.0 . .
H H24A 0.03 0.2076 0.709 0.055 Uiso calc U . R 1.0 . .
H H24B 0.0658 0.1603 0.7679 0.055 Uiso calc U . R 1.0 . .
H H24C 0.0786 0.1501 0.6956 0.055 Uiso calc U . R 1.0 . .
C C25 -0.0405(3) 0.36495(14) 0.74408(18) 0.0212(9) Uani d . . . 1.0 . .
C C26 -0.1575(3) 0.35490(16) 0.7859(2) 0.0280(9) Uani d . . . 1.0 . .
H H26 -0.1901 0.3516 0.8174 0.034 Uiso calc U . R 1.0 . .
C C27 -0.1956(3) 0.35273(15) 0.7182(2) 0.0280(9) Uani d . . . 1.0 . .
H H27 -0.2603 0.3479 0.6923 0.034 Uiso calc U . R 1.0 . .
C C28 -0.0016(3) 0.37040(15) 0.87219(19) 0.0237(9) Uani d . . . 1.0 . .
C C29 0.0128(3) 0.42714(15) 0.89837(19) 0.0258(9) Uani d . . . 1.0 . .
C C30 -0.0244(3) 0.47849(16) 0.8529(2) 0.0320(10) Uani d . . . 1.0 . .
H H30 -0.0276 0.468 0.8056 0.038 Uiso calc U . R 1.0 . .
C C31 -0.1242(3) 0.49487(19) 0.8499(2) 0.0417(11) Uani d . . . 1.0 . .
H H31A -0.1664 0.4621 0.8332 0.063 Uiso calc U . R 1.0 . .
H H31B -0.1467 0.5274 0.8188 0.063 Uiso calc U . R 1.0 . .
H H31C -0.123 0.5055 0.8956 0.063 Uiso calc U . R 1.0 . .
C C32 0.0399(3) 0.53015(16) 0.8753(2) 0.0399(11) Uani d . . . 1.0 . .
H H32A 0.0363 0.5451 0.9184 0.06 Uiso calc U . R 1.0 . .
H H32B 0.0201 0.56 0.8401 0.06 Uiso calc U . R 1.0 . .
H H32C 0.1046 0.5187 0.8819 0.06 Uiso calc U . R 1.0 . .
C C33 0.0601(3) 0.43259(16) 0.9678(2) 0.0300(10) Uani d . . . 1.0 . .
H H33 0.0704 0.4698 0.9875 0.036 Uiso calc U . R 1.0 . .
C C34 0.0932(3) 0.38485(17) 1.0097(2) 0.0336(10) Uani d . . . 1.0 . .
H H34 0.1252 0.3898 1.0573 0.04 Uiso calc U . R 1.0 . .
C C35 0.0793(3) 0.33034(16) 0.98182(19) 0.0288(9) Uani d . . . 1.0 . .
H H35 0.1019 0.2981 1.0107 0.035 Uiso calc U . R 1.0 . .
C C36 0.0330(3) 0.32194(16) 0.91247(19) 0.0259(9) Uani d . . . 1.0 . .
C C37 0.0188(3) 0.26170(15) 0.8831(2) 0.0297(10) Uani d . . . 1.0 . .
H H37 -0.0011 0.2646 0.8323 0.036 Uiso calc U . R 1.0 . .
C C38 0.1087(3) 0.22679(16) 0.9084(2) 0.0351(10) Uani d . . . 1.0 . .
H H38A 0.1582 0.2466 0.8967 0.053 Uiso calc U . R 1.0 . .
H H38B 0.0977 0.189 0.8866 0.053 Uiso calc U . R 1.0 . .
H H38C 0.1282 0.2223 0.958 0.053 Uiso calc U . R 1.0 . .
C C39 -0.0596(3) 0.23121(17) 0.9012(2) 0.0403(11) Uani d . . . 1.0 . .
H H39A -0.071 0.1934 0.8795 0.06 Uiso calc U . R 1.0 . .
H H39B -0.1173 0.2541 0.8846 0.06 Uiso calc U . R 1.0 . .
H H39C -0.0405 0.2268 0.9509 0.06 Uiso calc U . R 1.0 . .
C C40 -0.1419(3) 0.36549(15) 0.61999(18) 0.0226(9) Uani d . . . 1.0 . .
C C41 -0.1499(3) 0.42135(15) 0.5935(2) 0.0283(9) Uani d . . . 1.0 . .
C C42 -0.1336(3) 0.47384(16) 0.6391(2) 0.0379(11) Uani d . . . 1.0 . .
H H42 -0.0887 0.4627 0.6851 0.045 Uiso calc U . R 1.0 . .
C C43 -0.2244(4) 0.4929(2) 0.6485(3) 0.0626(15) Uani d . . . 1.0 . .
H H43A -0.2706 0.5029 0.604 0.094 Uiso calc U . R 1.0 . .
H H43B -0.2121 0.5263 0.6787 0.094 Uiso calc U . R 1.0 . .
H H43C -0.249 0.4616 0.6688 0.094 Uiso calc U . R 1.0 . .
C C44 -0.0892(4) 0.52371(17) 0.6129(3) 0.0517(13) Uani d . . . 1.0 . .
H H44A -0.0332 0.5101 0.6042 0.078 Uiso calc U . R 1.0 . .
H H44B -0.0715 0.5542 0.6473 0.078 Uiso calc U . R 1.0 . .
H H44C -0.1346 0.5387 0.5705 0.078 Uiso calc U . R 1.0 . .
C C45 -0.1787(3) 0.42654(17) 0.5227(2) 0.0338(10) Uani d . . . 1.0 . .
H H45 -0.1853 0.4636 0.5028 0.041 Uiso calc U . R 1.0 . .
C C46 -0.1977(3) 0.37931(18) 0.4812(2) 0.0362(10) Uani d . . . 1.0 . .
H H46 -0.2183 0.384 0.433 0.043 Uiso calc U . R 1.0 . .
C C47 -0.1870(3) 0.32492(16) 0.5090(2) 0.0294(10) Uani d . . . 1.0 . .
H H47 -0.1995 0.2926 0.4794 0.035 Uiso calc U . R 1.0 . .
C C48 -0.1584(3) 0.31641(15) 0.57929(19) 0.0239(9) Uani d . . . 1.0 . .
C C49 -0.1491(3) 0.25614(15) 0.6083(2) 0.0273(9) Uani d . . . 1.0 . .
H H49 -0.1132 0.2584 0.6584 0.033 Uiso calc U . R 1.0 . .
C C50 -0.0952(3) 0.21731(17) 0.5761(2) 0.0377(11) Uani d . . . 1.0 . .
H H50A -0.1309 0.2127 0.5273 0.057 Uiso calc U . R 1.0 . .
H H50B -0.0859 0.1798 0.5984 0.057 Uiso calc U . R 1.0 . .
H H50C -0.0339 0.2345 0.5817 0.057 Uiso calc U . R 1.0 . .
C C51 -0.2460(3) 0.23156(16) 0.5989(2) 0.0387(11) Uani d . . . 1.0 . .
H H51A -0.2777 0.2559 0.6226 0.058 Uiso calc U . R 1.0 . .
H H51B -0.2392 0.1927 0.6179 0.058 Uiso calc U . R 1.0 . .
H H51C -0.2833 0.2302 0.5501 0.058 Uiso calc U . R 1.0 . .
C C52 0.5849(3) 0.37776(15) 0.73167(19) 0.0257(9) Uani d . . . 1.0 . .
C C53 0.4526(3) 0.39541(15) 0.76025(19) 0.0266(9) Uani d . . . 1.0 . .
H H53 0.4115 0.4138 0.7795 0.032 Uiso calc U . R 1.0 . .
C C54 0.4351(3) 0.34801(15) 0.72169(19) 0.0247(9) Uani d . . . 1.0 . .
H H54 0.3797 0.3254 0.709 0.03 Uiso calc U . R 1.0 . .
C C55 0.5814(18) 0.4653(4) 0.8016(6) 0.021(3) Uani d U P D 0.693(7) A 1
C C56 0.6250(6) 0.4645(3) 0.8722(4) 0.0218(19) Uani d U P D 0.693(7) A 1
C C57 0.6327(5) 0.4089(3) 0.9132(3) 0.0250(16) Uani d U P D 0.693(7) A 1
H H57 0.5729 0.3871 0.8921 0.03 Uiso calc U P R 0.693(7) A 1
C C58 0.6447(5) 0.4193(3) 0.9877(3) 0.0326(16) Uani d U P D 0.693(7) A 1
H H58A 0.6376 0.3829 1.009 0.049 Uiso calc U P R 0.693(7) A 1
H H58B 0.5968 0.4464 0.9906 0.049 Uiso calc U P R 0.693(7) A 1
H H58C 0.7073 0.4351 1.0115 0.049 Uiso calc U P R 0.693(7) A 1
C C59 0.7135(4) 0.3712(2) 0.9088(3) 0.0316(17) Uani d U P D 0.693(7) A 1
H H59A 0.7731 0.3916 0.929 0.047 Uiso calc U P R 0.693(7) A 1
H H59B 0.7036 0.3625 0.8609 0.047 Uiso calc U P R 0.693(7) A 1
H H59C 0.7152 0.3355 0.9339 0.047 Uiso calc U P R 0.693(7) A 1
C C60 0.6606(9) 0.5161(4) 0.9045(6) 0.026(3) Uani d U P D 0.693(7) A 1
H H60 0.6929 0.5167 0.9525 0.031 Uiso calc U P R 0.693(7) A 1
C C61 0.6492(11) 0.5666(4) 0.8672(7) 0.025(3) Uani d U P D 0.693(7) A 1
H H61 0.6743 0.6015 0.8896 0.03 Uiso calc U P R 0.693(7) A 1
C C62 0.6019(12) 0.5660(5) 0.7985(7) 0.027(3) Uani d U P D 0.693(7) A 1
H H62 0.5916 0.6012 0.7742 0.033 Uiso calc U P R 0.693(7) A 1
C C63 0.5680(19) 0.5153(5) 0.7626(6) 0.025(3) Uani d U P D 0.693(7) A 1
C C64 0.5082(10) 0.5154(7) 0.6873(6) 0.027(3) Uani d U P D 0.693(7) A 1
H H64 0.5072 0.4754 0.67 0.033 Uiso calc U P R 0.693(7) A 1
C C65 0.4073(11) 0.5320(8) 0.6781(8) 0.034(3) Uani d U P D 0.693(7) A 1
H H65A 0.3821 0.5053 0.7038 0.051 Uiso calc U P R 0.693(7) A 1
H H65B 0.369 0.5302 0.6295 0.051 Uiso calc U P R 0.693(7) A 1
H H65C 0.406 0.571 0.6951 0.051 Uiso calc U P R 0.693(7) A 1
C C66 0.5462(9) 0.5538(9) 0.6438(9) 0.032(3) Uani d U P D 0.693(7) A 1
H H66A 0.542 0.5939 0.6563 0.048 Uiso calc U P R 0.693(7) A 1
H H66B 0.5092 0.5482 0.5955 0.048 Uiso calc U P R 0.693(7) A 1
H H66C 0.612 0.544 0.6518 0.048 Uiso calc U P R 0.693(7) A 1
C C55A 0.592(4) 0.4635(9) 0.7991(13) 0.021(5) Uani d U P D 0.307(7) A 2
C C56A 0.6479(15) 0.4611(7) 0.8677(9) 0.024(4) Uani d U P D 0.307(7) A 2
C C57A 0.6742(11) 0.4046(7) 0.9075(7) 0.031(3) Uani d U P D 0.307(7) A 2
H H57A 0.6714 0.3732 0.8741 0.037 Uiso calc U P R 0.307(7) A 2
C C58A 0.6060(10) 0.3903(7) 0.9436(9) 0.046(4) Uani d U P D 0.307(7) A 2
H H58D 0.6191 0.3517 0.9631 0.069 Uiso calc U P R 0.307(7) A 2
H H58E 0.5417 0.3919 0.9109 0.069 Uiso calc U P R 0.307(7) A 2
H H58F 0.613 0.4181 0.9803 0.069 Uiso calc U P R 0.307(7) A 2
C C59A 0.7744(9) 0.4065(6) 0.9598(7) 0.041(4) Uani d U P D 0.307(7) A 2
H H59D 0.774 0.4266 1.001 0.062 Uiso calc U P R 0.307(7) A 2
H H59E 0.8156 0.4269 0.94 0.062 Uiso calc U P R 0.307(7) A 2
H H59F 0.7976 0.3674 0.9717 0.062 Uiso calc U P R 0.307(7) A 2
C C60A 0.681(2) 0.5132(9) 0.9008(14) 0.024(4) Uani d U P D 0.307(7) A 2
H H60A 0.7129 0.5139 0.9487 0.029 Uiso calc U P R 0.307(7) A 2
C C61A 0.666(3) 0.5637(10) 0.8631(16) 0.028(5) Uani d U P D 0.307(7) A 2
H H61A 0.689 0.5989 0.8854 0.033 Uiso calc U P R 0.307(7) A 2
C C62A 0.618(3) 0.5632(10) 0.7942(16) 0.022(4) Uani d U P D 0.307(7) A 2
H H62A 0.6139 0.5975 0.7688 0.026 Uiso calc U P R 0.307(7) A 2
C C63A 0.575(4) 0.5134(12) 0.7601(14) 0.022(4) Uani d U P D 0.307(7) A 2
C C64A 0.525(2) 0.5135(16) 0.6832(13) 0.023(4) Uani d U P D 0.307(7) A 2
H H64A 0.5286 0.4739 0.6662 0.028 Uiso calc U P R 0.307(7) A 2
C C65A 0.422(3) 0.5280(19) 0.6667(18) 0.030(6) Uani d U P D 0.307(7) A 2
H H65D 0.3931 0.5002 0.6889 0.046 Uiso calc U P R 0.307(7) A 2
H H65E 0.3894 0.5266 0.6172 0.046 Uiso calc U P R 0.307(7) A 2
H H65F 0.4159 0.5666 0.6835 0.046 Uiso calc U P R 0.307(7) A 2
C C66A 0.571(2) 0.554(2) 0.647(2) 0.033(6) Uani d U P D 0.307(7) A 2
H H66D 0.5611 0.5938 0.6577 0.049 Uiso calc U P R 0.307(7) A 2
H H66E 0.5431 0.5482 0.5971 0.049 Uiso calc U P R 0.307(7) A 2
H H66F 0.6386 0.5461 0.6614 0.049 Uiso calc U P R 0.307(7) A 2
C C67 0.5246(3) 0.28731(15) 0.6678(2) 0.0238(9) Uani d . . . 1.0 . .
C C68 0.5557(3) 0.23795(15) 0.7065(2) 0.0275(9) Uani d . . . 1.0 . .
C C69 0.5854(3) 0.23863(16) 0.7834(2) 0.0326(10) Uani d . . . 1.0 . .
H H69 0.5926 0.2797 0.7981 0.039 Uiso calc U . R 1.0 . .
C C70 0.5116(3) 0.21225(19) 0.8087(2) 0.0489(13) Uani d . . . 1.0 . .
H H70A 0.4525 0.2334 0.7895 0.073 Uiso calc U . R 1.0 . .
H H70B 0.5331 0.2142 0.8587 0.073 Uiso calc U . R 1.0 . .
H H70C 0.5017 0.1721 0.7941 0.073 Uiso calc U . R 1.0 . .
C C71 0.6805(3) 0.2100(2) 0.8159(3) 0.0587(14) Uani d . . . 1.0 . .
H H71A 0.6742 0.1687 0.8072 0.088 Uiso calc U . R 1.0 . .
H H71B 0.7032 0.2169 0.8653 0.088 Uiso calc U . R 1.0 . .
H H71C 0.7253 0.2259 0.7962 0.088 Uiso calc U . R 1.0 . .
C C72 0.5560(3) 0.18753(16) 0.6707(2) 0.0350(10) Uani d . . . 1.0 . .
H H72 0.574 0.1526 0.6952 0.042 Uiso calc U . R 1.0 . .
C C73 0.5310(3) 0.18748(17) 0.6011(2) 0.0367(11) Uani d . . . 1.0 . .
H H73 0.5321 0.1526 0.578 0.044 Uiso calc U . R 1.0 . .
C C74 0.5041(3) 0.23720(17) 0.5641(2) 0.0347(10) Uani d . . . 1.0 . .
H H74 0.4882 0.2363 0.5158 0.042 Uiso calc U . R 1.0 . .
C C75 0.4999(3) 0.28927(15) 0.5966(2) 0.0268(9) Uani d . . . 1.0 . .
C C76 0.4702(3) 0.34480(17) 0.5569(2) 0.0324(10) Uani d . . . 1.0 . .
H H76 0.436 0.3682 0.5811 0.039 Uiso calc U . R 1.0 . .
C C77 0.5576(3) 0.37899(18) 0.5580(2) 0.0420(12) Uani d . . . 1.0 . .
H H77A 0.5988 0.3847 0.6054 0.063 Uiso calc U . R 1.0 . .
H H77B 0.5381 0.4163 0.5361 0.063 Uiso calc U . R 1.0 . .
H H77C 0.5914 0.3577 0.5331 0.063 Uiso calc U . R 1.0 . .
C C78 0.4047(3) 0.33643(19) 0.4838(2) 0.0411(11) Uani d . . . 1.0 . .
H H78A 0.4392 0.3185 0.457 0.062 Uiso calc U . R 1.0 . .
H H78B 0.3803 0.3737 0.4638 0.062 Uiso calc U . R 1.0 . .
H H78C 0.3523 0.3116 0.4834 0.062 Uiso calc U . R 1.0 . .
N N1 0.1269(2) 0.42813(11) 0.78010(15) 0.0223(7) Uani d . . . 1.0 . .
N N2 0.0963(2) 0.31631(12) 0.69946(15) 0.0221(7) Uani d . . . 1.0 . .
N N3 -0.0620(2) 0.36273(12) 0.80241(15) 0.0223(7) Uani d . . . 1.0 . .
N N4 -0.1235(2) 0.35885(12) 0.69254(15) 0.0206(7) Uani d . . . 1.0 . .
N N5 0.5428(2) 0.41222(12) 0.76636(15) 0.0243(7) Uani d U . D 1.0 . .
N N6 0.5144(2) 0.33858(12) 0.70401(15) 0.0228(7) Uani d . . . 1.0 . .

loop_
_atom_site_aniso_label
_atom_site_aniso_U_11
_atom_site_aniso_U_22
_atom_site_aniso_U_33
_atom_site_aniso_U_12
_atom_site_aniso_U_13
_atom_site_aniso_U_23
Si1 0.0224(6) 0.0161(5) 0.0216(6) 0.0007(4) 0.0072(5) 0.0007(4)
C1 0.029(2) 0.021(2) 0.028(2) -0.0029(18) 0.014(2) -0.0058(17)
C2 0.039(3) 0.019(2) 0.039(3) -0.0041(19) 0.019(2) -0.0023(18)
C3 0.036(3) 0.023(2) 0.042(3) -0.0035(19) 0.019(2) 0.0045(19)
C4 0.055(3) 0.032(2) 0.051(3) 0.006(2) 0.026(3) 0.008(2)
C5 0.059(3) 0.024(2) 0.073(4) -0.002(2) 0.034(3) -0.001(2)
C6 0.044(3) 0.025(2) 0.053(3) -0.013(2) 0.018(3) -0.003(2)
C7 0.035(3) 0.042(3) 0.048(3) -0.021(2) 0.009(2) -0.009(2)
C8 0.031(3) 0.042(3) 0.033(3) -0.006(2) 0.005(2) 0.000(2)
C9 0.030(2) 0.026(2) 0.025(2) -0.0064(18) 0.0081(19) -0.0030(17)
C10 0.026(2) 0.027(2) 0.029(2) -0.0041(18) 0.0073(19) 0.0023(18)
C11 0.045(3) 0.040(3) 0.035(3) 0.002(2) 0.015(2) 0.006(2)
C12 0.051(3) 0.030(2) 0.050(3) -0.006(2) 0.027(3) -0.010(2)
C13 0.020(2) 0.0201(19) 0.023(2) -0.0011(16) 0.0056(17) -0.0038(16)
C14 0.025(2) 0.0176(19) 0.024(2) -0.0025(16) 0.0082(18) -0.0007(16)
C15 0.032(3) 0.020(2) 0.028(2) 0.0024(17) 0.0139(19) 0.0051(16)
C16 0.041(3) 0.030(2) 0.040(3) 0.006(2) 0.015(2) 0.007(2)
C17 0.036(3) 0.029(2) 0.037(3) 0.0032(19) 0.014(2) 0.0091(19)
C18 0.032(2) 0.024(2) 0.020(2) -0.0028(18) 0.0111(19) -0.0020(16)
C19 0.024(2) 0.024(2) 0.028(2) 0.0016(17) 0.0088(19) -0.0079(17)
C20 0.030(2) 0.0181(19) 0.025(2) 0.0020(17) 0.0071(19) -0.0037(16)
C21 0.022(2) 0.0181(19) 0.025(2) -0.0023(16) 0.0048(18) -0.0030(16)
C22 0.033(3) 0.0180(19) 0.027(2) 0.0049(17) 0.0111(19) 0.0056(17)
C23 0.036(3) 0.027(2) 0.038(3) 0.0009(19) 0.014(2) 0.0026(19)
C24 0.035(3) 0.032(2) 0.043(3) -0.002(2) 0.012(2) 0.007(2)
C25 0.029(2) 0.0106(17) 0.023(2) 0.0037(16) 0.0083(19) 0.0013(16)
C26 0.028(2) 0.032(2) 0.029(2) 0.0000(18) 0.016(2) 0.0065(18)
C27 0.022(2) 0.029(2) 0.033(2) 0.0016(17) 0.0094(19) 0.0044(18)
C28 0.022(2) 0.027(2) 0.023(2) 0.0023(17) 0.0087(18) 0.0002(17)
C29 0.028(2) 0.024(2) 0.027(2) 0.0026(17) 0.0116(19) 0.0015(17)
C30 0.046(3) 0.027(2) 0.026(2) 0.006(2) 0.016(2) -0.0029(18)
C31 0.038(3) 0.042(3) 0.040(3) 0.014(2) 0.007(2) -0.006(2)
C32 0.049(3) 0.030(2) 0.050(3) 0.006(2) 0.028(3) 0.003(2)
C33 0.036(3) 0.028(2) 0.025(2) 0.0035(19) 0.009(2) -0.0032(18)
C34 0.033(3) 0.041(3) 0.022(2) 0.000(2) 0.0043(19) -0.0035(19)
C35 0.034(3) 0.029(2) 0.022(2) -0.0003(19) 0.0089(19) 0.0014(18)
C36 0.024(2) 0.029(2) 0.026(2) -0.0034(18) 0.0109(19) -0.0010(18)
C37 0.040(3) 0.025(2) 0.024(2) -0.0018(19) 0.011(2) 0.0027(17)
C38 0.046(3) 0.029(2) 0.033(2) -0.001(2) 0.017(2) 0.0021(19)
C39 0.039(3) 0.029(2) 0.048(3) -0.006(2) 0.010(2) 0.001(2)
C40 0.018(2) 0.026(2) 0.021(2) 0.0015(17) 0.0038(17) 0.0039(17)
C41 0.027(2) 0.025(2) 0.027(2) 0.0038(18) 0.0021(19) 0.0024(18)
C42 0.050(3) 0.022(2) 0.036(3) 0.001(2) 0.008(2) 0.0020(19)
C43 0.076(4) 0.041(3) 0.076(4) 0.001(3) 0.033(3) -0.013(3)
C44 0.060(4) 0.027(2) 0.056(3) -0.006(2) 0.004(3) 0.004(2)
C45 0.038(3) 0.028(2) 0.033(2) 0.0021(19) 0.009(2) 0.0069(19)
C46 0.038(3) 0.044(3) 0.023(2) 0.000(2) 0.005(2) 0.003(2)
C47 0.036(3) 0.026(2) 0.024(2) 0.0009(18) 0.0080(19) -0.0026(17)
C48 0.019(2) 0.026(2) 0.026(2) -0.0003(17) 0.0071(18) 0.0010(17)
C49 0.027(2) 0.023(2) 0.029(2) 0.0006(17) 0.0051(19) -0.0008(17)
C50 0.046(3) 0.030(2) 0.036(3) 0.008(2) 0.012(2) -0.0022(19)
C51 0.041(3) 0.025(2) 0.046(3) -0.007(2) 0.010(2) 0.004(2)
C52 0.030(2) 0.0168(19) 0.028(2) -0.0002(17) 0.0061(19) -0.0022(17)
C53 0.026(2) 0.023(2) 0.031(2) 0.0007(18) 0.0106(19) -0.0003(18)
C54 0.025(2) 0.021(2) 0.031(2) -0.0048(17) 0.0126(19) -0.0007(17)
C55 0.021(6) 0.015(3) 0.028(3) -0.001(3) 0.012(3) -0.004(2)
C56 0.021(4) 0.019(3) 0.029(3) -0.002(3) 0.012(3) 0.001(2)
C57 0.029(4) 0.018(3) 0.030(3) 0.003(3) 0.012(3) 0.001(2)
C58 0.039(4) 0.029(3) 0.028(3) 0.000(3) 0.009(3) 0.000(3)
C59 0.040(4) 0.026(3) 0.034(4) 0.011(3) 0.018(3) 0.007(3)
C60 0.026(6) 0.021(3) 0.029(3) -0.001(3) 0.007(3) -0.003(2)
C61 0.024(6) 0.017(3) 0.036(3) -0.001(3) 0.013(3) -0.005(2)
C62 0.028(7) 0.015(3) 0.037(3) 0.002(3) 0.009(4) -0.001(2)
C63 0.024(5) 0.021(3) 0.031(3) -0.001(3) 0.011(3) -0.001(2)
C64 0.032(6) 0.019(4) 0.030(3) -0.003(4) 0.010(3) 0.000(3)
C65 0.033(6) 0.035(6) 0.032(6) 0.000(4) 0.009(4) 0.008(5)
C66 0.029(7) 0.032(5) 0.034(4) 0.000(5) 0.010(5) 0.002(3)
C55A 0.022(9) 0.015(4) 0.029(4) 0.002(4) 0.011(5) -0.006(3)
C56A 0.025(7) 0.017(4) 0.030(4) 0.001(4) 0.011(4) -0.002(3)
C57A 0.034(7) 0.023(5) 0.034(6) 0.001(5) 0.008(5) 0.004(4)
C58A 0.046(8) 0.041(8) 0.051(9) 0.002(6) 0.016(7) 0.016(7)
C59A 0.037(7) 0.033(8) 0.046(8) 0.001(5) 0.005(5) 0.007(6)
C60A 0.028(9) 0.021(5) 0.025(5) -0.001(5) 0.013(5) -0.004(4)
C61A 0.031(10) 0.019(5) 0.033(5) -0.004(5) 0.011(6) -0.003(4)
C62A 0.022(9) 0.018(5) 0.030(5) -0.002(5) 0.015(5) 0.000(4)
C63A 0.017(7) 0.019(4) 0.033(4) 0.002(4) 0.014(4) -0.003(4)
C64A 0.021(8) 0.019(6) 0.032(5) 0.003(5) 0.013(5) -0.003(4)
C65A 0.026(9) 0.030(10) 0.039(10) 0.002(6) 0.015(6) -0.003(9)
C66A 0.040(12) 0.028(9) 0.036(9) -0.002(10) 0.019(9) 0.000(7)
C67 0.024(2) 0.0176(19) 0.030(2) -0.0038(16) 0.0102(19) -0.0057(17)
C68 0.027(2) 0.018(2) 0.035(2) -0.0006(17) 0.0078(19) 0.0018(18)
C69 0.036(3) 0.018(2) 0.036(2) -0.0002(18) 0.002(2) 0.0025(18)
C70 0.058(3) 0.047(3) 0.040(3) -0.008(2) 0.015(3) 0.002(2)
C71 0.047(3) 0.061(3) 0.053(3) 0.009(3) -0.001(3) 0.011(3)
C72 0.030(3) 0.021(2) 0.050(3) 0.0008(18) 0.009(2) -0.004(2)
C73 0.034(3) 0.024(2) 0.053(3) -0.0044(19) 0.016(2) -0.015(2)
C74 0.032(3) 0.039(3) 0.036(3) -0.006(2) 0.015(2) -0.016(2)
C75 0.024(2) 0.025(2) 0.032(2) -0.0044(17) 0.0099(19) -0.0053(18)
C76 0.029(3) 0.038(2) 0.029(2) 0.002(2) 0.009(2) 0.0031(19)
C77 0.036(3) 0.041(3) 0.045(3) -0.008(2) 0.008(2) 0.012(2)
C78 0.039(3) 0.052(3) 0.031(3) -0.007(2) 0.010(2) 0.004(2)
N1 0.0245(19) 0.0142(15) 0.0274(18) -0.0024(13) 0.0078(15) -0.0007(13)
N2 0.0249(19) 0.0156(15) 0.0261(18) 0.0013(13) 0.0092(15) -0.0004(13)
N3 0.0239(19) 0.0204(16) 0.0240(18) -0.0016(14) 0.0100(15) 0.0011(13)
N4 0.0194(18) 0.0197(16) 0.0219(17) 0.0014(13) 0.0061(15) 0.0010(13)
N5 0.031(2) 0.0165(15) 0.0263(18) -0.0008(14) 0.0115(15) -0.0022(13)
N6 0.0256(19) 0.0167(16) 0.0240(18) -0.0027(14) 0.0060(15) -0.0014(13)

loop_
_atom_type_symbol
_atom_type_description
_atom_type_scat_dispersion_real
_atom_type_scat_dispersion_imag
_atom_type_scat_source
C C 0.0033 0.0016 'International Tables Vol C Tables 4.2.6.8 and 6.1.1.4'
H H 0.0000 0.0000 'International Tables Vol C Tables 4.2.6.8 and 6.1.1.4'
N N 0.0061 0.0033 'International Tables Vol C Tables 4.2.6.8 and 6.1.1.4'
Si Si 0.0817 0.0704 'International Tables Vol C Tables 4.2.6.8 and 6.1.1.4'

loop_
_geom_angle_atom_site_label_1
_geom_angle_atom_site_label_2
_geom_angle_atom_site_label_3
_geom_angle
N1 Si1 N2 146.71(17)
N1 Si1 C25 107.16(15)
N2 Si1 C25 106.11(16)
N1 C1 C9 122.8(3)
N1 C1 C2 119.2(4)
C9 C1 C2 117.9(4)
C6 C2 C1 119.2(4)
C6 C2 C3 120.3(4)
C1 C2 C3 120.5(4)
C2 C3 C4 111.0(3)
C2 C3 C5 113.5(4)
C4 C3 C5 109.2(3)
C7 C6 C2 122.3(4)
C6 C7 C8 118.8(4)
C7 C8 C9 121.0(4)
C8 C9 C1 120.6(4)
C8 C9 C10 118.4(4)
C1 C9 C10 121.0(3)
C11 C10 C9 112.0(3)
C11 C10 C12 110.5(3)
C9 C10 C12 111.7(3)
N2 C13 C14 122.3(3)
N2 C13 C21 118.9(3)
C14 C13 C21 118.8(3)
C18 C14 C13 119.2(3)
C18 C14 C15 120.5(3)
C13 C14 C15 120.3(3)
C16 C15 C14 112.0(3)
C16 C15 C17 110.2(3)
C14 C15 C17 113.4(3)
C14 C18 C19 122.1(3)
C20 C19 C18 118.0(3)
C21 C20 C19 122.5(3)
C20 C21 C13 119.2(3)
C20 C21 C22 120.8(3)
C13 C21 C22 119.9(3)
C24 C22 C21 111.0(3)
C24 C22 C23 110.4(3)
C21 C22 C23 113.8(3)
N4 C25 N3 105.2(3)
N4 C25 Si1 129.2(3)
N3 C25 Si1 125.4(3)
C27 C26 N3 107.9(3)
C26 C27 N4 107.0(4)
C36 C28 C29 123.1(4)
C36 C28 N3 118.9(3)
C29 C28 N3 117.7(3)
C33 C29 C28 116.4(3)
C33 C29 C30 122.1(3)
C28 C29 C30 121.5(3)
C29 C30 C32 112.0(4)
C29 C30 C31 111.9(3)
C32 C30 C31 109.4(3)
C29 C33 C34 121.8(4)
C35 C34 C33 120.0(4)
C34 C35 C36 121.1(4)
C35 C36 C28 117.6(3)
C35 C36 C37 120.1(3)
C28 C36 C37 122.3(3)
C38 C37 C36 111.8(3)
C38 C37 C39 110.1(3)
C36 C37 C39 110.2(3)
C48 C40 C41 123.3(3)
C48 C40 N4 118.5(3)
C41 C40 N4 118.0(3)
C45 C41 C40 116.8(3)
C45 C41 C42 121.2(3)
C40 C41 C42 122.0(3)
C41 C42 C43 110.8(4)
C41 C42 C44 112.8(4)
C43 C42 C44 110.5(4)
C46 C45 C41 121.4(4)
C45 C46 C47 120.3(4)
C46 C47 C48 121.5(4)
C47 C48 C40 116.6(3)
C47 C48 C49 120.3(3)
C40 C48 C49 123.1(3)
C48 C49 C50 111.5(3)
C48 C49 C51 110.1(3)
C50 C49 C51 111.0(3)
N6 C52 N5 100.0(3)
C54 C53 N5 105.9(3)
C53 C54 N6 106.2(3)
C56 C55 C63 123.2(7)
C56 C55 N5 119.0(7)
C63 C55 N5 117.7(7)
C55 C56 C60 117.7(6)
C55 C56 C57 121.1(7)
C60 C56 C57 121.1(7)
C58 C57 C56 113.2(5)
C58 C57 C59 109.4(5)
C56 C57 C59 111.2(6)
C61 C60 C56 120.6(8)
C62 C61 C60 119.9(8)
C61 C62 C63 122.3(8)
C55 C63 C62 116.2(7)
C55 C63 C64 121.2(8)
C62 C63 C64 122.0(8)
C66 C64 C63 113.7(8)
C66 C64 C65 110.2(7)
C63 C64 C65 110.3(9)
C56A C55A C63A 124.1(13)
C56A C55A N5 119.0(15)
C63A C55A N5 116.7(16)
C55A C56A C60A 117.4(14)
C55A C56A C57A 123.0(15)
C60A C56A C57A 119.7(14)
C58A C57A C59A 109.4(12)
C58A C57A C56A 111.3(14)
C59A C57A C56A 111.6(12)
C61A C60A C56A 119.7(16)
C62A C61A C60A 120.7(17)
C61A C62A C63A 121.7(17)
C55A C63A C62A 115.8(14)
C55A C63A C64A 122.9(18)
C62A C63A C64A 120.6(16)
C63A C64A C65A 109.9(19)
C63A C64A C66A 112.4(18)
C65A C64A C66A 111.2(17)
C68 C67 C75 123.7(3)
C68 C67 N6 117.1(3)
C75 C67 N6 119.1(3)
C67 C68 C72 116.9(4)
C67 C68 C69 121.7(3)
C72 C68 C69 121.4(3)
C68 C69 C70 112.1(3)
C68 C69 C71 111.1(4)
C70 C69 C71 111.4(4)
C73 C72 C68 121.1(4)
C72 C73 C74 121.0(4)
C73 C74 C75 120.9(4)
C67 C75 C74 116.3(4)
C67 C75 C76 121.7(3)
C74 C75 C76 122.0(4)
C78 C76 C75 113.9(3)
C78 C76 C77 110.1(3)
C75 C76 C77 109.9(3)
C1 N1 Si1 140.5(3)
C13 N2 Si1 141.5(3)
C25 N3 C26 109.5(3)
C25 N3 C28 129.2(3)
C26 N3 C28 121.2(3)
C25 N4 C27 110.4(3)
C25 N4 C40 127.7(3)
C27 N4 C40 121.4(3)
C52 N5 C53 114.0(3)
C52 N5 C55A 118.(3)
C53 N5 C55A 128.(3)
C52 N5 C55 125.7(13)
C53 N5 C55 120.0(12)
C52 N6 C54 113.7(3)
C52 N6 C67 124.1(3)
C54 N6 C67 121.6(3)

loop_
_geom_bond_atom_site_label_1
_geom_bond_atom_site_label_2
_geom_bond_distance
Si1 N1 1.591(3)
Si1 N2 1.594(3)
Si1 C25 1.887(4)
C1 N1 1.383(5)
C1 C9 1.416(5)
C1 C2 1.429(5)
C2 C6 1.389(6)
C2 C3 1.512(6)
C3 C4 1.515(5)
C3 C5 1.552(5)
C6 C7 1.383(6)
C7 C8 1.387(6)
C8 C9 1.392(5)
C9 C10 1.523(5)
C10 C11 1.520(5)
C10 C12 1.536(5)
C13 N2 1.393(4)
C13 C14 1.415(5)
C13 C21 1.428(5)
C14 C18 1.390(5)
C14 C15 1.521(5)
C15 C16 1.517(5)
C15 C17 1.532(5)
C18 C19 1.394(5)
C19 C20 1.385(5)
C20 C21 1.381(5)
C21 C22 1.523(5)
C22 C24 1.516(5)
C22 C23 1.526(5)
C25 N4 1.352(5)
C25 N3 1.362(4)
C26 C27 1.330(5)
C26 N3 1.379(5)
C27 N4 1.379(4)
C28 C36 1.399(5)
C28 C29 1.420(5)
C28 N3 1.439(5)
C29 C33 1.382(5)
C29 C30 1.512(5)
C30 C32 1.519(6)
C30 C31 1.540(6)
C33 C34 1.398(5)
C34 C35 1.384(5)
C35 C36 1.387(5)
C36 C37 1.518(5)
C37 C38 1.518(6)
C37 C39 1.538(5)
C40 C48 1.396(5)
C40 C41 1.404(5)
C40 N4 1.448(4)
C41 C45 1.392(5)
C41 C42 1.518(5)
C42 C43 1.521(6)
C42 C44 1.535(6)
C45 C46 1.370(5)
C46 C47 1.381(5)
C47 C48 1.392(5)
C48 C49 1.518(5)
C49 C50 1.522(5)
C49 C51 1.524(5)
C52 N6 1.375(5)
C52 N5 1.376(4)
C53 C54 1.339(5)
C53 N5 1.386(5)
C54 N6 1.389(4)
C55 C56 1.391(8)
C55 C63 1.398(8)
C55 N5 1.455(8)
C56 C60 1.394(7)
C56 C57 1.534(7)
C57 C58 1.519(8)
C57 C59 1.535(8)
C60 C61 1.389(8)
C61 C62 1.364(8)
C62 C63 1.399(8)
C63 C64 1.519(8)
C64 C66 1.519(8)
C64 C65 1.524(9)
C55A C56A 1.387(14)
C55A C63A 1.393(14)
C55A N5 1.452(14)
C56A C60A 1.402(14)
C56A C57A 1.536(14)
C57A C58A 1.510(15)
C57A C59A 1.536(15)
C60A C61A 1.391(14)
C61A C62A 1.368(14)
C62A C63A 1.401(14)
C63A C64A 1.519(14)
C64A C65A 1.521(15)
C64A C66A 1.526(15)
C67 C68 1.392(5)
C67 C75 1.399(5)
C67 N6 1.451(4)
C68 C72 1.393(5)
C68 C69 1.509(5)
C69 C70 1.520(6)
C69 C71 1.520(6)
C72 C73 1.368(6)
C73 C74 1.375(6)
C74 C75 1.403(5)
C75 C76 1.520(5)
C76 C78 1.519(6)
C76 C77 1.540(5)
